data_4308668
loop_
_publ_author_name
'Richard D. Adams'
'Burjor Captain'
'Jack L. Smith'

_publ_contact_author_name 'Richard D. Adams'
_publ_section_title
;
High-Nuclearity Iridium Carbonyl Clusters Containing Phenylgermyl
Ligands: Synthesis, Structures, and Reactivity
;
_journal_name_full 'Inorganic Chemistry'
_journal_page_first 1413
_journal_page_last 1420
_journal_paper_doi 10.1021/ic0485108
_journal_volume 44
_journal_year 2005
_chemical_formula_sum 'C65.5 H52 Cl Ge5 Ir3 O5'
_chemical_formula_weight 1894.07
_chemical_name_systematic
;
?
;
_space_group_IT_number 14
_symmetry_cell_setting monoclinic
_symmetry_space_group_name_Hall '-P 2ybc'
_symmetry_space_group_name_H-M 'P 1 21/c 1'
_atom_sites_solution_hydrogens geom
_atom_sites_solution_primary direct
_atom_sites_solution_secondary difmap
_audit_creation_method SHELXL-97
_cell_angle_alpha 90.00
_cell_angle_beta 90.6010(10)
_cell_angle_gamma 90.00
_cell_formula_units_Z 4
_cell_length_a 12.8208(8)
_cell_length_b 21.4960(14)
_cell_length_c 23.5896(15)
_cell_measurement_reflns_used 6912
_cell_measurement_temperature 296(2)
_cell_measurement_theta_max 27.05
_cell_measurement_theta_min 2.33
_cell_volume 6500.8(7)
_computing_cell_refinement 'SAINT+  V6.2 (Bruker, 2001)'
_computing_data_collection 'SMART V5.625 (Bruker, 2001)'
_computing_data_reduction 'SAINT+  V6.2'
_computing_molecular_graphics 'SHELXTL V6.1 (Sheldrick, 1997)'
_computing_publication_material 'SHELXTL V6.1'
_computing_structure_refinement 'SHELXL-97 (Sheldrick, 1997)'
_computing_structure_solution 'SHELXS-97 (Sheldrick, 1990)'
_diffrn_ambient_temperature 296(2)
_diffrn_measured_fraction_theta_full 1.000
_diffrn_measured_fraction_theta_max 1.000
_diffrn_measurement_device_type 'Bruker SMART APEX CCD diffractometer'
_diffrn_measurement_method 'omega scans'
_diffrn_radiation_monochromator graphite
_diffrn_radiation_source 'fine-focus sealed tube'
_diffrn_radiation_type MoK\a
_diffrn_radiation_wavelength 0.71073
_diffrn_reflns_av_R_equivalents 0.0463
_diffrn_reflns_av_sigmaI/netI 0.0373
_diffrn_reflns_limit_h_max 15
_diffrn_reflns_limit_h_min -15
_diffrn_reflns_limit_k_max 25
_diffrn_reflns_limit_k_min -25
_diffrn_reflns_limit_l_max 27
_diffrn_reflns_limit_l_min -28
_diffrn_reflns_number 52792
_diffrn_reflns_theta_full 25.03
_diffrn_reflns_theta_max 25.03
_diffrn_reflns_theta_min 1.28
_diffrn_standards_decay_% <1
_exptl_absorpt_coefficient_mu 8.481
_exptl_absorpt_correction_T_max 1.000
_exptl_absorpt_correction_T_min 0.694
_exptl_absorpt_correction_type SADABS
_exptl_absorpt_process_details '(SADABS, Bruker, 1997)'
_exptl_crystal_colour Orange
_exptl_crystal_density_diffrn 1.935
_exptl_crystal_density_method 'not measured'
_exptl_crystal_description Plate
_exptl_crystal_F_000 3572
_exptl_crystal_size_max 0.25
_exptl_crystal_size_mid 0.15
_exptl_crystal_size_min 0.04
_refine_diff_density_max 1.894
_refine_diff_density_min -1.379
_refine_diff_density_rms 0.195
_refine_ls_extinction_method none
_refine_ls_goodness_of_fit_ref 1.075
_refine_ls_hydrogen_treatment mixed
_refine_ls_matrix_type full
_refine_ls_number_parameters 705
_refine_ls_number_reflns 11481
_refine_ls_number_restraints 0
_refine_ls_restrained_S_all 1.075
_refine_ls_R_factor_all 0.0484
_refine_ls_R_factor_gt 0.0347
_refine_ls_shift/su_max 0.002
_refine_ls_shift/su_mean 0.000
_refine_ls_structure_factor_coef Fsqd
_refine_ls_weighting_details 'calc w=1/[\s^2^(Fo^2^)+(0.0617P)^2^+9.5508P] where P=(Fo^2^+2Fc^2^)/3'
_refine_ls_weighting_scheme calc
_refine_ls_wR_factor_gt 0.0961
_refine_ls_wR_factor_ref 0.1076
_reflns_number_gt 9302
_reflns_number_total 11481
_reflns_threshold_expression >2sigma(I)
_cod_data_source_file ic0485108si20041027_105929_4.cif
_cod_data_source_block Ir3Ge5H
_cod_depositor_comments
;
The following automatic conversions were performed:
'_symmetry_cell_setting' value 'Monoclinic' changed to 'monoclinic'
according to '/home/saulius/struct/CIF-dictionaries/cif_core.dic'
dictionary named 'cif_core.dic' version 2.4.1 from 2010-06-29.

Automatic conversion script
Id: cif_fix_enum 1527 2010-12-29 10:47:43Z saulius 
;
_cod_original_formula_sum 'C65.50 H52 Cl Ge5 Ir3 O5'
_cod_database_code 4308668

loop_
_symmetry_equiv_pos_as_xyz
'x, y, z'
'-x, y+1/2, -z+1/2'
'-x, -y, -z'
'x, -y-1/2, z-1/2'

loop_
_atom_site_label
_atom_site_type_symbol
_atom_site_fract_x
_atom_site_fract_y
_atom_site_fract_z
_atom_site_U_iso_or_equiv
_atom_site_adp_type
_atom_site_occupancy
_atom_site_symmetry_multiplicity
_atom_site_calc_flag
_atom_site_refinement_flags
_atom_site_disorder_assembly
_atom_site_disorder_group
Ir1 Ir 0.41609(2) 0.697028(12) 0.059938(10) 0.03369(9) Uani 1 1 d . . .
Ir2 Ir 0.51207(2) 0.729731(13) -0.044126(11) 0.03680(9) Uani 1 1 d . . .
Ir3 Ir 0.63972(2) 0.699532(13) 0.050515(11) 0.03791(9) Uani 1 1 d . . .
Ge1 Ge 0.31716(6) 0.72228(3) -0.02798(3) 0.03831(17) Uani 1 1 d . . .
Ge2 Ge 0.70537(6) 0.73649(4) -0.04327(3) 0.04181(18) Uani 1 1 d . . .
Ge3 Ge 0.53684(6) 0.68473(3) 0.14143(3) 0.03822(18) Uani 1 1 d . . .
Ge4 Ge 0.25443(6) 0.69936(3) 0.11709(3) 0.04081(18) Uani 1 1 d . . .
Ge5 Ge 0.53685(6) 0.79287(3) 0.03937(3) 0.03859(18) Uani 1 1 d . . .
O11 O 0.3955(5) 0.5589(3) 0.0420(3) 0.0734(18) Uani 1 1 d . . .
O21 O 0.4786(6) 0.8241(4) -0.1364(3) 0.105(3) Uani 1 1 d . . .
O22 O 0.5001(5) 0.5996(3) -0.0952(3) 0.082(2) Uani 1 1 d . . .
O31 O 0.8278(6) 0.7408(4) 0.1158(3) 0.102(3) Uani 1 1 d . . .
O32 O 0.6882(6) 0.5625(3) 0.0284(3) 0.086(2) Uani 1 1 d . . .
C2 C 0.4623(15) 0.9154(9) 0.0748(8) 0.067(5) Uiso 0.50 1 d P . .
H2 H 0.3954 0.9015 0.0662 0.080 Uiso 0.50 1 calc PR . .
C3 C 0.5027(14) 0.9264(8) 0.0289(8) 0.063(5) Uiso 0.50 1 d P . .
H3 H 0.4792 0.9162 -0.0073 0.076 Uiso 0.50 1 calc PR . .
C4 C 0.5021(18) 0.9889(12) 0.0481(10) 0.094(7) Uiso 0.50 1 d P . .
H4 H 0.4757 1.0221 0.0272 0.113 Uiso 0.50 1 calc PR . .
C5 C 0.4769(16) 0.9793(10) 0.0951(9) 0.074(5) Uiso 0.50 1 d P . .
H5 H 0.4214 1.0071 0.0935 0.088 Uiso 0.50 1 calc PR . .
C6 C 0.6374(17) 0.8918(10) 0.0983(9) 0.076(6) Uiso 0.50 1 d P . .
H6 H 0.6920 0.8634 0.1002 0.092 Uiso 0.50 1 calc PR . .
C7 C 0.5769(16) 0.8905(9) 0.1182(8) 0.069(5) Uiso 0.50 1 d P . .
H7 H 0.6044 0.8592 0.1411 0.082 Uiso 0.50 1 calc PR . .
C8 C 0.645(2) 0.9490(11) 0.1238(10) 0.094(7) Uiso 0.50 1 d P . .
H8 H 0.7021 0.9595 0.1466 0.113 Uiso 0.50 1 calc PR . .
C9 C 0.574(2) 0.9548(12) 0.1395(12) 0.100(7) Uiso 0.50 1 d P . .
H9 H 0.5881 0.9616 0.1777 0.120 Uiso 0.50 1 calc PR . .
C11 C 0.4037(6) 0.6107(3) 0.0483(3) 0.0449(18) Uani 1 1 d . . .
C21 C 0.4922(7) 0.7887(4) -0.1021(3) 0.057(2) Uani 1 1 d . . .
C22 C 0.5059(6) 0.6484(4) -0.0770(3) 0.0508(19) Uani 1 1 d . . .
C31 C 0.7563(6) 0.7248(5) 0.0920(3) 0.061(2) Uani 1 1 d . . .
C32 C 0.6682(6) 0.6122(4) 0.0367(3) 0.0501(19) Uani 1 1 d . . .
C41 C 0.2371(6) 0.7988(3) -0.0392(3) 0.0450(18) Uani 1 1 d . . .
C42 C 0.2531(6) 0.6616(3) -0.0796(3) 0.0441(17) Uani 1 1 d . . .
C43 C 0.7643(6) 0.8213(4) -0.0451(4) 0.057(2) Uani 1 1 d . . .
C44 C 0.7882(6) 0.6856(4) -0.0937(3) 0.0487(19) Uani 1 1 d . . .
C45 C 0.5524(6) 0.7528(4) 0.1968(3) 0.0455(18) Uani 1 1 d . . .
C46 C 0.5643(6) 0.6095(3) 0.1845(3) 0.0445(17) Uani 1 1 d . . .
C47 C 0.2683(6) 0.6581(4) 0.1910(3) 0.053(2) Uani 1 1 d . . .
C48 C 0.1939(7) 0.7818(4) 0.1331(4) 0.058(2) Uani 1 1 d . . .
C49 C 0.1395(6) 0.6540(4) 0.0803(3) 0.0483(19) Uani 1 1 d . . .
C50 C 0.2800(8) 0.8562(4) -0.0277(5) 0.076(3) Uani 1 1 d . . .
H50 H 0.3477 0.8584 -0.0133 0.091 Uiso 1 1 calc R . .
C51 C 0.2245(8) 0.9110(5) -0.0369(5) 0.089(3) Uani 1 1 d . . .
H51 H 0.2548 0.9494 -0.0290 0.106 Uiso 1 1 calc R . .
C52 C 0.1257(9) 0.9077(5) -0.0577(5) 0.084(3) Uani 1 1 d . . .
H52 H 0.0879 0.9441 -0.0634 0.100 Uiso 1 1 calc R . .
C53 C 0.0803(8) 0.8512(5) -0.0706(5) 0.077(3) Uani 1 1 d . . .
H53 H 0.0127 0.8497 -0.0851 0.092 Uiso 1 1 calc R . .
C54 C 0.1363(6) 0.7966(4) -0.0616(4) 0.058(2) Uani 1 1 d . . .
H54 H 0.1062 0.7585 -0.0706 0.069 Uiso 1 1 calc R . .
C55 C 0.2182(6) 0.6037(4) -0.0642(4) 0.056(2) Uani 1 1 d . . .
H55 H 0.2182 0.5919 -0.0263 0.067 Uiso 1 1 calc R . .
C56 C 0.1823(7) 0.5623(5) -0.1063(5) 0.076(3) Uani 1 1 d . . .
H56 H 0.1606 0.5225 -0.0962 0.092 Uiso 1 1 calc R . .
C57 C 0.1791(7) 0.5803(5) -0.1622(5) 0.074(3) Uani 1 1 d . . .
H57 H 0.1538 0.5529 -0.1896 0.089 Uiso 1 1 calc R . .
C58 C 0.2126(7) 0.6382(5) -0.1780(4) 0.071(3) Uani 1 1 d . . .
H58 H 0.2101 0.6501 -0.2159 0.085 Uiso 1 1 calc R . .
C59 C 0.2503(7) 0.6785(4) -0.1371(3) 0.060(2) Uani 1 1 d . . .
H59 H 0.2743 0.7176 -0.1479 0.072 Uiso 1 1 calc R . .
C60 C 0.8150(13) 0.8480(7) -0.0018(5) 0.151(8) Uani 1 1 d . . .
H60 H 0.8272 0.8247 0.0309 0.181 Uiso 1 1 calc R . .
C61 C 0.8498(19) 0.9083(9) -0.0034(7) 0.198(12) Uani 1 1 d . . .
H61 H 0.8826 0.9247 0.0287 0.238 Uiso 1 1 calc R . .
C62 C 0.8396(13) 0.9413(7) -0.0452(10) 0.141(8) Uani 1 1 d . . .
H62 H 0.8625 0.9824 -0.0440 0.170 Uiso 1 1 calc R . .
C63 C 0.7942(11) 0.9182(7) -0.0941(10) 0.163(9) Uani 1 1 d . . .
H63 H 0.7903 0.9422 -0.1269 0.196 Uiso 1 1 calc R . .
C64 C 0.7533(11) 0.8565(6) -0.0932(7) 0.140(6) Uani 1 1 d . . .
H64 H 0.7194 0.8403 -0.1250 0.168 Uiso 1 1 calc R . .
C65 C 0.8732(7) 0.7114(5) -0.1218(4) 0.068(3) Uani 1 1 d . . .
H65 H 0.8889 0.7532 -0.1165 0.082 Uiso 1 1 calc R . .
C66 C 0.9348(8) 0.6759(7) -0.1575(5) 0.091(3) Uani 1 1 d . . .
H66 H 0.9919 0.6932 -0.1758 0.110 Uiso 1 1 calc R . .
C67 C 0.9082(10) 0.6137(7) -0.1652(5) 0.103(4) Uani 1 1 d . . .
H67 H 0.9479 0.5895 -0.1895 0.123 Uiso 1 1 calc R . .
C68 C 0.8266(9) 0.5874(5) -0.1385(4) 0.077(3) Uani 1 1 d . . .
H68 H 0.8107 0.5457 -0.1443 0.093 Uiso 1 1 calc R . .
C69 C 0.7669(7) 0.6234(4) -0.1024(4) 0.063(2) Uani 1 1 d . . .
H69 H 0.7112 0.6052 -0.0837 0.076 Uiso 1 1 calc R . .
C70 C 0.6497(7) 0.7665(5) 0.2192(4) 0.068(3) Uani 1 1 d . . .
H70 H 0.7068 0.7423 0.2093 0.081 Uiso 1 1 calc R . .
C71 C 0.6628(9) 0.8156(5) 0.2560(4) 0.085(3) Uani 1 1 d . . .
H71 H 0.7291 0.8250 0.2699 0.102 Uiso 1 1 calc R . .
C72 C 0.5785(9) 0.8510(5) 0.2726(4) 0.080(3) Uani 1 1 d . . .
H72 H 0.5874 0.8848 0.2968 0.096 Uiso 1 1 calc R . .
C73 C 0.4838(9) 0.8357(5) 0.2529(4) 0.083(3) Uani 1 1 d . . .
H73 H 0.4263 0.8583 0.2648 0.099 Uiso 1 1 calc R . .
C74 C 0.4689(8) 0.7867(4) 0.2149(4) 0.066(2) Uani 1 1 d . . .
H74 H 0.4021 0.7771 0.2019 0.079 Uiso 1 1 calc R . .
C75 C 0.5720(6) 0.5506(3) 0.1604(3) 0.0510(19) Uani 1 1 d . . .
H75 H 0.5626 0.5460 0.1215 0.061 Uiso 1 1 calc R . .
C76 C 0.5929(8) 0.4992(4) 0.1928(4) 0.067(2) Uani 1 1 d . . .
H76 H 0.5970 0.4602 0.1757 0.080 Uiso 1 1 calc R . .
C77 C 0.6082(9) 0.5047(5) 0.2509(4) 0.081(3) Uani 1 1 d . . .
H77 H 0.6230 0.4698 0.2728 0.097 Uiso 1 1 calc R . .
C78 C 0.6012(9) 0.5613(5) 0.2750(4) 0.089(4) Uani 1 1 d . . .
H78 H 0.6116 0.5651 0.3139 0.106 Uiso 1 1 calc R . .
C79 C 0.5789(8) 0.6142(4) 0.2433(3) 0.064(2) Uani 1 1 d . . .
H79 H 0.5738 0.6527 0.2610 0.076 Uiso 1 1 calc R . .
C80 C 0.0927(8) 0.7845(5) 0.1509(5) 0.089(3) Uani 1 1 d . . .
H80 H 0.0543 0.7480 0.1534 0.107 Uiso 1 1 calc R . .
C81 C 0.0456(11) 0.8408(7) 0.1652(7) 0.124(5) Uani 1 1 d . . .
H81 H -0.0227 0.8415 0.1781 0.149 Uiso 1 1 calc R . .
C82 C 0.1018(12) 0.8959(6) 0.1602(6) 0.117(5) Uani 1 1 d . . .
H82 H 0.0700 0.9339 0.1677 0.141 Uiso 1 1 calc R . .
C83 C 0.2027(11) 0.8940(5) 0.1442(5) 0.100(4) Uani 1 1 d . . .
H83 H 0.2417 0.9304 0.1425 0.120 Uiso 1 1 calc R . .
C84 C 0.2480(9) 0.8369(4) 0.1303(4) 0.077(3) Uani 1 1 d . . .
H84 H 0.3172 0.8362 0.1189 0.092 Uiso 1 1 calc R . .
C85 C 0.3077(7) 0.5976(5) 0.1952(4) 0.066(2) Uani 1 1 d . . .
H85 H 0.3345 0.5788 0.1630 0.079 Uiso 1 1 calc R . .
C86 C 0.3082(9) 0.5647(6) 0.2457(5) 0.093(4) Uani 1 1 d . . .
H86 H 0.3334 0.5241 0.2471 0.112 Uiso 1 1 calc R . .
C87 C 0.2714(11) 0.5923(7) 0.2931(5) 0.102(4) Uani 1 1 d . . .
H87 H 0.2719 0.5703 0.3271 0.123 Uiso 1 1 calc R . .
C88 C 0.2344(11) 0.6507(7) 0.2923(4) 0.106(5) Uani 1 1 d . . .
H88 H 0.2112 0.6692 0.3255 0.127 Uiso 1 1 calc R . .
C89 C 0.2308(9) 0.6841(5) 0.2402(4) 0.079(3) Uani 1 1 d . . .
H89 H 0.2027 0.7240 0.2393 0.095 Uiso 1 1 calc R . .
C90 C 0.1233(7) 0.5908(4) 0.0884(4) 0.067(2) Uani 1 1 d . . .
H90 H 0.1687 0.5691 0.1121 0.081 Uiso 1 1 calc R . .
C91 C 0.0426(8) 0.5592(6) 0.0625(5) 0.089(3) Uani 1 1 d . . .
H91 H 0.0335 0.5170 0.0696 0.107 Uiso 1 1 calc R . .
C92 C -0.0243(9) 0.5897(7) 0.0265(5) 0.096(4) Uani 1 1 d . . .
H92 H -0.0783 0.5685 0.0084 0.116 Uiso 1 1 calc R . .
C93 C -0.0105(8) 0.6519(7) 0.0175(4) 0.087(3) Uani 1 1 d . . .
H93 H -0.0555 0.6730 -0.0069 0.105 Uiso 1 1 calc R . .
C94 C 0.0701(7) 0.6841(5) 0.0445(4) 0.066(2) Uani 1 1 d . . .
H94 H 0.0773 0.7266 0.0383 0.079 Uiso 1 1 calc R . .
C100 C 0.5423(6) 0.8771(4) 0.0685(3) 0.0491(18) Uiso 1 1 d . . .
C101 C 0.5548(11) 0.9953(7) 0.1128(6) 0.113(4) Uiso 1 1 d . . .
H101 H 0.5919 1.0318 0.1065 0.136 Uiso 1 1 calc R . .
H1 H 0.414(7) 0.776(4) 0.082(4) 0.08(3) Uiso 1 1 d . . .
Cl1 Cl 0.9124(7) 0.6766(4) 0.2582(4) 0.135(3) Uiso 0.50 1 d P . .
Cl2 Cl 0.9758(9) 0.5480(6) 0.2489(5) 0.199(5) Uiso 0.50 1 d P . .
C1 C 0.898(3) 0.6046(16) 0.2120(15) 0.156(13) Uiso 0.50 1 d P . .
H1A H 0.8256 0.5914 0.2093 0.187 Uiso 0.50 1 calc PR . .
H1B H 0.9241 0.6120 0.1742 0.187 Uiso 0.50 1 calc PR . .

loop_
_atom_site_aniso_label
_atom_site_aniso_U_11
_atom_site_aniso_U_22
_atom_site_aniso_U_33
_atom_site_aniso_U_23
_atom_site_aniso_U_13
_atom_site_aniso_U_12
Ir1 0.03973(16) 0.03419(15) 0.02708(14) -0.00045(10) -0.00260(11) -0.00282(11)
Ir2 0.04128(17) 0.04248(17) 0.02659(14) -0.00123(11) -0.00186(11) -0.00286(12)
Ir3 0.03976(17) 0.04467(17) 0.02924(15) -0.00159(11) -0.00261(11) 0.00056(12)
Ge1 0.0416(4) 0.0409(4) 0.0323(4) 0.0000(3) -0.0060(3) -0.0032(3)
Ge2 0.0435(4) 0.0470(4) 0.0350(4) -0.0014(3) 0.0027(3) -0.0028(3)
Ge3 0.0462(4) 0.0417(4) 0.0267(4) -0.0024(3) -0.0038(3) 0.0005(3)
Ge4 0.0434(4) 0.0446(4) 0.0344(4) 0.0019(3) 0.0016(3) -0.0034(3)
Ge5 0.0449(4) 0.0368(4) 0.0340(4) -0.0037(3) -0.0008(3) -0.0043(3)
O11 0.106(5) 0.040(3) 0.074(4) -0.008(3) -0.018(4) -0.001(3)
O21 0.111(6) 0.121(6) 0.084(5) 0.066(5) -0.005(4) 0.000(5)
O22 0.088(5) 0.074(4) 0.084(5) -0.040(4) 0.000(4) 0.000(4)
O31 0.064(5) 0.165(8) 0.077(5) -0.003(5) -0.017(4) -0.026(5)
O32 0.117(6) 0.051(4) 0.090(5) 0.001(3) 0.024(4) 0.024(4)
C11 0.062(5) 0.032(4) 0.040(4) -0.004(3) -0.010(3) -0.006(3)
C21 0.060(5) 0.069(6) 0.043(5) 0.015(4) 0.002(4) -0.005(4)
C22 0.045(4) 0.062(5) 0.045(4) -0.013(4) -0.005(4) -0.001(4)
C31 0.036(4) 0.104(7) 0.041(4) -0.005(4) -0.009(4) -0.014(5)
C32 0.056(5) 0.049(5) 0.045(4) 0.000(4) 0.005(4) 0.011(4)
C41 0.046(4) 0.049(4) 0.040(4) 0.000(3) -0.002(3) 0.003(3)
C42 0.040(4) 0.047(4) 0.046(4) -0.007(3) -0.007(3) -0.002(3)
C43 0.045(5) 0.052(5) 0.074(6) -0.004(4) 0.015(4) -0.013(4)
C44 0.044(4) 0.068(5) 0.034(4) -0.001(4) -0.006(3) 0.005(4)
C45 0.058(5) 0.052(4) 0.026(3) -0.001(3) -0.005(3) 0.000(4)
C46 0.055(5) 0.046(4) 0.032(4) 0.002(3) -0.008(3) 0.005(4)
C47 0.050(5) 0.071(6) 0.037(4) 0.004(4) 0.000(3) -0.016(4)
C48 0.069(6) 0.052(5) 0.053(5) 0.000(4) 0.007(4) 0.005(4)
C49 0.043(4) 0.063(5) 0.039(4) 0.002(4) 0.003(3) -0.009(4)
C50 0.072(6) 0.050(5) 0.105(8) -0.016(5) -0.021(6) 0.004(5)
C51 0.073(7) 0.055(6) 0.138(10) -0.007(6) -0.013(7) 0.002(5)
C52 0.087(8) 0.060(6) 0.103(8) 0.002(6) -0.013(6) 0.027(6)
C53 0.058(6) 0.071(6) 0.101(8) -0.007(6) -0.016(5) 0.008(5)
C54 0.047(5) 0.062(5) 0.064(5) -0.002(4) -0.011(4) 0.000(4)
C55 0.049(5) 0.059(5) 0.060(5) 0.001(4) -0.006(4) -0.008(4)
C56 0.073(7) 0.059(6) 0.097(8) -0.022(5) 0.001(6) -0.019(5)
C57 0.065(6) 0.075(7) 0.082(7) -0.035(6) -0.018(5) -0.002(5)
C58 0.066(6) 0.097(8) 0.049(5) -0.022(5) -0.009(4) 0.008(6)
C59 0.069(6) 0.062(5) 0.048(5) -0.004(4) -0.008(4) -0.001(4)
C60 0.233(18) 0.153(13) 0.068(7) -0.026(8) 0.029(9) -0.140(13)
C61 0.33(3) 0.153(16) 0.116(13) -0.051(11) 0.100(16) -0.163(18)
C62 0.112(12) 0.070(9) 0.24(2) -0.049(12) 0.058(14) -0.025(8)
C63 0.100(11) 0.092(10) 0.30(3) 0.106(14) -0.030(14) -0.006(9)
C64 0.124(11) 0.095(9) 0.198(16) 0.075(10) -0.071(11) -0.038(8)
C65 0.056(6) 0.086(7) 0.063(6) -0.004(5) 0.006(5) 0.011(5)
C66 0.063(7) 0.134(11) 0.077(7) -0.016(7) 0.027(6) 0.016(7)
C67 0.089(9) 0.133(11) 0.087(8) -0.042(8) -0.003(7) 0.050(8)
C68 0.086(8) 0.078(7) 0.068(6) -0.013(5) -0.004(6) 0.030(6)
C69 0.067(6) 0.068(6) 0.055(5) 0.003(4) -0.006(4) 0.010(5)
C70 0.059(6) 0.087(7) 0.057(5) -0.026(5) -0.013(4) -0.003(5)
C71 0.077(7) 0.106(8) 0.072(7) -0.030(6) -0.012(6) -0.026(6)
C72 0.097(8) 0.075(7) 0.067(6) -0.032(5) 0.003(6) -0.001(6)
C73 0.086(8) 0.076(7) 0.085(7) -0.037(6) 0.008(6) 0.007(6)
C74 0.066(6) 0.062(5) 0.069(6) -0.022(5) -0.001(5) -0.005(5)
C75 0.064(5) 0.047(4) 0.042(4) -0.001(4) -0.007(4) 0.000(4)
C76 0.094(7) 0.043(5) 0.063(6) 0.005(4) -0.008(5) 0.002(4)
C77 0.123(9) 0.056(6) 0.065(6) 0.020(5) -0.024(6) 0.003(6)
C78 0.150(11) 0.077(7) 0.038(5) 0.018(5) -0.022(6) -0.010(7)
C79 0.099(7) 0.053(5) 0.039(4) -0.001(4) -0.002(4) -0.006(5)
C80 0.068(7) 0.079(7) 0.120(10) -0.031(7) 0.017(7) 0.002(6)
C81 0.093(9) 0.121(12) 0.160(14) -0.051(11) 0.028(9) 0.036(9)
C82 0.125(12) 0.082(9) 0.145(13) -0.025(8) 0.020(10) 0.046(9)
C83 0.125(11) 0.055(6) 0.120(10) -0.009(6) 0.017(8) 0.015(7)
C84 0.093(8) 0.057(6) 0.080(7) 0.000(5) 0.016(6) 0.011(5)
C85 0.059(6) 0.088(7) 0.049(5) 0.022(5) 0.005(4) 0.007(5)
C86 0.097(8) 0.112(9) 0.070(7) 0.046(7) -0.009(6) 0.002(7)
C87 0.136(12) 0.115(10) 0.056(7) 0.037(7) -0.005(7) -0.019(9)
C88 0.149(12) 0.140(12) 0.029(5) -0.001(6) 0.006(6) -0.046(10)
C89 0.113(9) 0.074(6) 0.050(5) -0.008(5) 0.011(5) -0.034(6)
C90 0.073(6) 0.064(6) 0.065(6) 0.006(5) -0.014(5) -0.021(5)
C91 0.081(8) 0.083(7) 0.105(9) 0.002(6) -0.014(7) -0.030(6)
C92 0.077(8) 0.130(11) 0.082(8) -0.023(8) -0.004(6) -0.039(8)
C93 0.059(6) 0.137(11) 0.066(7) -0.004(7) -0.019(5) 0.018(7)
C94 0.057(5) 0.088(7) 0.053(5) 0.011(5) -0.007(4) -0.002(5)

loop_
_atom_type_symbol
_atom_type_description
_atom_type_scat_dispersion_real
_atom_type_scat_dispersion_imag
_atom_type_scat_source
C C 0.0033 0.0016 'International Tables Vol C Tables 4.2.6.8 and 6.1.1.4'
H H 0.0000 0.0000 'International Tables Vol C Tables 4.2.6.8 and 6.1.1.4'
O O 0.0106 0.0060 'International Tables Vol C Tables 4.2.6.8 and 6.1.1.4'
Ge Ge 0.1547 1.8001 'International Tables Vol C Tables 4.2.6.8 and 6.1.1.4'
Ir Ir -1.4442 7.9887 'International Tables Vol C Tables 4.2.6.8 and 6.1.1.4'
Cl Cl 0.1484 0.1585 'International Tables Vol C Tables 4.2.6.8 and 6.1.1.4'

loop_
_geom_angle_atom_site_label_1
_geom_angle_atom_site_label_2
_geom_angle_atom_site_label_3
_geom_angle
_geom_angle_site_symmetry_1
_geom_angle_site_symmetry_3
_geom_angle_publ_flag
C11 Ir1 Ge3 93.4(2) . . ?
C11 Ir1 Ge1 93.0(2) . . ?
Ge3 Ir1 Ge1 170.18(3) . . ?
C11 Ir1 Ge4 91.7(2) . . ?
Ge3 Ir1 Ge4 95.71(3) . . ?
Ge1 Ir1 Ge4 91.55(3) . . ?
C11 Ir1 Ge5 142.7(2) . . ?
Ge3 Ir1 Ge5 82.06(3) . . ?
Ge1 Ir1 Ge5 88.34(2) . . ?
Ge4 Ir1 Ge5 125.54(3) . . ?
C11 Ir1 Ir2 98.8(2) . . ?
Ge3 Ir1 Ir2 115.13(2) . . ?
Ge1 Ir1 Ir2 56.391(19) . . ?
Ge4 Ir1 Ir2 146.49(2) . . ?
Ge5 Ir1 Ir2 52.087(18) . . ?
C11 Ir1 Ir3 95.1(2) . . ?
Ge3 Ir1 Ir3 56.316(19) . . ?
Ge1 Ir1 Ir3 115.62(2) . . ?
Ge4 Ir1 Ir3 151.48(2) . . ?
Ge5 Ir1 Ir3 51.777(18) . . ?
Ir2 Ir1 Ir3 59.249(9) . . ?
C21 Ir2 C22 108.5(4) . . ?
C21 Ir2 Ge5 103.3(3) . . ?
C22 Ir2 Ge5 148.2(2) . . ?
C21 Ir2 Ge2 95.4(3) . . ?
C22 Ir2 Ge2 95.4(2) . . ?
Ge5 Ir2 Ge2 80.64(3) . . ?
C21 Ir2 Ge1 91.5(3) . . ?
C22 Ir2 Ge1 88.1(2) . . ?
Ge5 Ir2 Ge1 91.97(3) . . ?
Ge2 Ir2 Ge1 170.89(2) . . ?
C21 Ir2 Ir3 143.3(3) . . ?
C22 Ir2 Ir3 97.5(2) . . ?
Ge5 Ir2 Ir3 54.15(2) . . ?
Ge2 Ir2 Ir3 55.803(19) . . ?
Ge1 Ir2 Ir3 115.436(19) . . ?
C21 Ir2 Ir1 137.5(3) . . ?
C22 Ir2 Ir1 96.2(2) . . ?
Ge5 Ir2 Ir1 59.245(19) . . ?
Ge2 Ir2 Ir1 116.63(2) . . ?
Ge1 Ir2 Ir1 54.500(17) . . ?
Ir3 Ir2 Ir1 60.953(10) . . ?
C31 Ir3 C32 102.7(4) . . ?
C31 Ir3 Ge5 104.5(3) . . ?
C32 Ir3 Ge5 152.8(2) . . ?
C31 Ir3 Ge2 95.6(3) . . ?
C32 Ir3 Ge2 95.3(2) . . ?
Ge5 Ir3 Ge2 80.12(3) . . ?
C31 Ir3 Ge3 90.8(3) . . ?
C32 Ir3 Ge3 96.9(2) . . ?
Ge5 Ir3 Ge3 84.75(3) . . ?
Ge2 Ir3 Ge3 164.63(3) . . ?
C31 Ir3 Ir2 143.5(3) . . ?
C32 Ir3 Ir2 101.4(2) . . ?
Ge5 Ir3 Ir2 54.025(19) . . ?
Ge2 Ir3 Ir2 55.06(2) . . ?
Ge3 Ir3 Ir2 113.10(2) . . ?
C31 Ir3 Ir1 139.5(3) . . ?
C32 Ir3 Ir1 100.6(2) . . ?
Ge5 Ir3 Ir1 58.697(19) . . ?
Ge2 Ir3 Ir1 114.73(2) . . ?
Ge3 Ir3 Ir1 53.715(18) . . ?
Ir2 Ir3 Ir1 59.797(9) . . ?
C41 Ge1 C42 105.1(3) . . ?
C41 Ge1 Ir1 124.1(2) . . ?
C42 Ge1 Ir1 125.5(2) . . ?
C41 Ge1 Ir2 116.3(2) . . ?
C42 Ge1 Ir2 110.8(2) . . ?
Ir1 Ge1 Ir2 69.11(2) . . ?
C44 Ge2 C43 107.2(3) . . ?
C44 Ge2 Ir2 121.0(2) . . ?
C43 Ge2 Ir2 115.9(3) . . ?
C44 Ge2 Ir3 123.6(2) . . ?
C43 Ge2 Ir3 116.4(3) . . ?
Ir2 Ge2 Ir3 69.14(2) . . ?
C46 Ge3 C45 104.8(3) . . ?
C46 Ge3 Ir1 127.3(2) . . ?
C45 Ge3 Ir1 119.6(2) . . ?
C46 Ge3 Ir3 116.9(2) . . ?
C45 Ge3 Ir3 114.5(2) . . ?
Ir1 Ge3 Ir3 69.97(2) . . ?
C47 Ge4 C49 103.2(3) . . ?
C47 Ge4 C48 105.6(4) . . ?
C49 Ge4 C48 103.7(4) . . ?
C47 Ge4 Ir1 113.8(2) . . ?
C49 Ge4 Ir1 112.1(2) . . ?
C48 Ge4 Ir1 117.0(3) . . ?
H1 Ge5 C100 91(3) . . ?
H1 Ge5 Ir2 103(3) . . ?
C100 Ge5 Ir2 145.1(2) . . ?
H1 Ge5 Ir3 104(3) . . ?
C100 Ge5 Ir3 136.1(2) . . ?
Ir2 Ge5 Ir3 71.83(2) . . ?
H1 Ge5 Ir1 43(3) . . ?
C100 Ge5 Ir1 133.4(2) . . ?
Ir2 Ge5 Ir1 68.67(2) . . ?
Ir3 Ge5 Ir1 69.53(2) . . ?
C100 C2 C5 121.5(17) . . ?
C4 C3 C100 118.4(17) . . ?
C3 C4 C101 111.5(19) . . ?
C101 C5 C2 121(2) . . ?
C8 C6 C100 118(2) . . ?
C100 C7 C9 120.9(19) . . ?
C6 C8 C101 117(2) . . ?
C101 C9 C7 124(3) . . ?
O11 C11 Ir1 178.9(8) . . ?
O21 C21 Ir2 178.9(9) . . ?
O22 C22 Ir2 177.9(8) . . ?
O31 C31 Ir3 178.1(9) . . ?
O32 C32 Ir3 177.6(8) . . ?
C50 C41 C54 118.2(8) . . ?
C50 C41 Ge1 121.3(6) . . ?
C54 C41 Ge1 120.4(6) . . ?
C55 C42 C59 119.0(7) . . ?
C55 C42 Ge1 125.1(6) . . ?
C59 C42 Ge1 115.7(6) . . ?
C60 C43 C64 116.2(10) . . ?
C60 C43 Ge2 124.3(9) . . ?
C64 C43 Ge2 119.4(8) . . ?
C69 C44 C65 118.0(8) . . ?
C69 C44 Ge2 121.9(6) . . ?
C65 C44 Ge2 120.1(7) . . ?
C74 C45 C70 118.2(8) . . ?
C74 C45 Ge3 122.0(6) . . ?
C70 C45 Ge3 119.8(6) . . ?
C75 C46 C79 117.4(7) . . ?
C75 C46 Ge3 123.9(5) . . ?
C79 C46 Ge3 118.7(6) . . ?
C89 C47 C85 116.5(8) . . ?
C89 C47 Ge4 122.3(7) . . ?
C85 C47 Ge4 120.9(6) . . ?
C80 C48 C84 117.2(9) . . ?
C80 C48 Ge4 118.2(7) . . ?
C84 C48 Ge4 124.5(7) . . ?
C94 C49 C90 116.5(8) . . ?
C94 C49 Ge4 120.9(7) . . ?
C90 C49 Ge4 122.6(6) . . ?
C41 C50 C51 121.7(9) . . ?
C52 C51 C50 119.1(9) . . ?
C51 C52 C53 121.1(9) . . ?
C52 C53 C54 119.6(9) . . ?
C53 C54 C41 120.3(8) . . ?
C42 C55 C56 119.5(8) . . ?
C57 C56 C55 120.3(9) . . ?
C58 C57 C56 120.8(9) . . ?
C57 C58 C59 119.3(9) . . ?
C58 C59 C42 121.1(9) . . ?
C43 C60 C61 122.7(16) . . ?
C62 C61 C60 122.7(19) . . ?
C61 C62 C63 120.4(16) . . ?
C62 C63 C64 118.3(16) . . ?
C43 C64 C63 119.4(15) . . ?
C66 C65 C44 121.4(10) . . ?
C65 C66 C67 117.8(11) . . ?
C68 C67 C66 122.1(10) . . ?
C67 C68 C69 119.2(11) . . ?
C44 C69 C68 121.5(10) . . ?
C71 C70 C45 120.6(9) . . ?
C70 C71 C72 120.7(10) . . ?
C73 C72 C71 118.4(9) . . ?
C72 C73 C74 121.9(10) . . ?
C45 C74 C73 120.1(9) . . ?
C76 C75 C46 121.4(7) . . ?
C75 C76 C77 120.4(8) . . ?
C78 C77 C76 119.1(9) . . ?
C77 C78 C79 121.7(8) . . ?
C78 C79 C46 119.9(8) . . ?
C48 C80 C81 121.7(11) . . ?
C82 C81 C80 119.4(12) . . ?
C83 C82 C81 119.7(11) . . ?
C82 C83 C84 119.5(12) . . ?
C48 C84 C83 122.3(11) . . ?
C86 C85 C47 122.4(10) . . ?
C87 C86 C85 119.1(12) . . ?
C88 C87 C86 121.6(10) . . ?
C87 C88 C89 119.5(11) . . ?
C47 C89 C88 120.9(11) . . ?
C91 C90 C49 122.4(9) . . ?
C92 C91 C90 120.1(11) . . ?
C93 C92 C91 119.0(10) . . ?
C92 C93 C94 120.9(10) . . ?
C49 C94 C93 121.1(10) . . ?
C7 C100 C2 91.0(13) . . ?
C7 C100 C6 38.7(10) . . ?
C2 C100 C6 117.6(14) . . ?
C7 C100 C3 121.5(13) . . ?
C2 C100 C3 51.1(10) . . ?
C6 C100 C3 115.5(12) . . ?
C7 C100 Ge5 123.1(11) . . ?
C2 C100 Ge5 126.6(10) . . ?
C6 C100 Ge5 113.9(10) . . ?
C3 C100 Ge5 115.4(8) . . ?
C9 C101 C5 99(2) . . ?
C9 C101 C8 40.2(16) . . ?
C5 C101 C8 121.5(19) . . ?
C9 C101 C4 123(2) . . ?
C5 C101 C4 44.8(13) . . ?
C8 C101 C4 113.3(15) . . ?
Cl2 C1 Cl1 102.9(17) . . ?

loop_
_geom_bond_atom_site_label_1
_geom_bond_atom_site_label_2
_geom_bond_distance
_geom_bond_site_symmetry_2
_geom_bond_publ_flag
Ir1 C11 1.883(7) . ?
Ir1 Ge3 2.4698(7) . ?
Ir1 Ge1 2.4798(8) . ?
Ir1 Ge4 2.4850(8) . ?
Ir1 Ge5 2.6253(8) . ?
Ir1 Ir2 2.8457(4) . ?
Ir1 Ir3 2.8785(4) . ?
Ir2 C21 1.879(8) . ?
Ir2 C22 1.915(8) . ?
Ir2 Ge5 2.4102(8) . ?
Ir2 Ge2 2.4823(8) . ?
Ir2 Ge1 2.5368(8) . ?
Ir2 Ir3 2.8297(4) . ?
Ir3 C31 1.859(8) . ?
Ir3 C32 1.940(8) . ?
Ir3 Ge5 2.4139(8) . ?
Ir3 Ge2 2.5046(8) . ?
Ir3 Ge3 2.5495(8) . ?
Ge1 C41 1.956(7) . ?
Ge1 C42 1.960(7) . ?
Ge2 C44 1.941(8) . ?
Ge2 C43 1.974(8) . ?
Ge3 C46 1.941(7) . ?
Ge3 C45 1.970(7) . ?
Ge4 C47 1.962(8) . ?
Ge4 C49 1.962(7) . ?
Ge4 C48 1.972(8) . ?
Ge5 H1 1.91(9) . ?
Ge5 C100 1.938(8) . ?
O11 C11 1.127(8) . ?
O21 C21 1.124(10) . ?
O22 C22 1.135(9) . ?
O31 C31 1.125(10) . ?
O32 C32 1.116(9) . ?
C2 C100 1.325(19) . ?
C2 C5 1.47(3) . ?
C3 C4 1.42(3) . ?
C3 C100 1.497(19) . ?
C4 C101 1.67(3) . ?
C5 C101 1.13(2) . ?
C6 C8 1.37(3) . ?
C6 C100 1.44(2) . ?
C7 C100 1.28(2) . ?
C7 C9 1.47(3) . ?
C8 C101 1.55(3) . ?
C9 C101 1.10(3) . ?
C41 C50 1.376(11) . ?
C41 C54 1.392(11) . ?
C42 C55 1.373(11) . ?
C42 C59 1.406(11) . ?
C43 C60 1.334(14) . ?
C43 C64 1.371(15) . ?
C44 C69 1.379(12) . ?
C44 C65 1.396(12) . ?
C45 C74 1.367(12) . ?
C45 C70 1.381(11) . ?
C46 C75 1.393(10) . ?
C46 C79 1.400(10) . ?
C47 C89 1.380(12) . ?
C47 C85 1.398(12) . ?
C48 C80 1.370(13) . ?
C48 C84 1.375(13) . ?
C49 C94 1.381(11) . ?
C49 C90 1.387(11) . ?
C50 C51 1.392(13) . ?
C51 C52 1.355(14) . ?
C52 C53 1.378(14) . ?
C53 C54 1.391(12) . ?
C55 C56 1.406(12) . ?
C56 C57 1.376(14) . ?
C57 C58 1.368(14) . ?
C58 C59 1.381(12) . ?
C60 C61 1.372(19) . ?
C61 C62 1.22(3) . ?
C62 C63 1.38(2) . ?
C63 C64 1.426(18) . ?
C65 C66 1.389(13) . ?
C66 C67 1.390(17) . ?
C67 C68 1.351(16) . ?
C68 C69 1.387(12) . ?
C70 C71 1.376(12) . ?
C71 C72 1.382(14) . ?
C72 C73 1.336(14) . ?
C73 C74 1.394(12) . ?
C75 C76 1.368(11) . ?
C76 C77 1.387(13) . ?
C77 C78 1.346(14) . ?
C78 C79 1.390(12) . ?
C80 C81 1.395(15) . ?
C81 C82 1.391(18) . ?
C82 C83 1.352(18) . ?
C83 C84 1.398(13) . ?
C85 C86 1.386(12) . ?
C86 C87 1.356(17) . ?
C87 C88 1.342(17) . ?
C88 C89 1.425(14) . ?
C90 C91 1.375(12) . ?
C91 C92 1.369(16) . ?
C92 C93 1.364(16) . ?
C93 C94 1.392(14) . ?
Cl1 C1 1.90(3) . ?
Cl2 C1 1.79(3) . ?
